data_4063419
loop_
_publ_author_name
'Rit, Arnab'
'Pape, Tania'
'Hepp, Alexander'
'Hahn, F. Ekkehardt'

_publ_section_title
;
 Supramolecular Structures from Polycarbene Ligands and Transition Metal
 Ions
;
_journal_issue 2
_journal_name_full Organometallics
_journal_page_first 334
_journal_page_last 347
_journal_paper_doi 10.1021/om101102j
_journal_volume 30
_journal_year 2011
_chemical_formula_sum 'C38 H52 Br4 N10 Pt2'
_chemical_formula_weight 1358.72
_chemical_name_systematic
; 
 ? 
;
_space_group_IT_number 2
_symmetry_cell_setting triclinic
_symmetry_space_group_name_Hall '-P 1'
_symmetry_space_group_name_H-M 'P -1'
_atom_sites_solution_hydrogens geom
_atom_sites_solution_primary direct
_atom_sites_solution_secondary difmap
_audit_creation_method SHELXL-97
_cell_angle_alpha 73.4480(10)
_cell_angle_beta 87.0100(10)
_cell_angle_gamma 66.5510(10)
_cell_formula_units_Z 2
_cell_length_a 12.5950(8)
_cell_length_b 14.1932(9)
_cell_length_c 14.3770(9)
_cell_measurement_reflns_used 900
_cell_measurement_temperature 153(2)
_cell_measurement_theta_max 22.5
_cell_measurement_theta_min 1
_cell_volume 2254.6(2)
_computing_cell_refinement 'APEX2(Bruker AXS, 2007)'
_computing_data_collection 'APEX2(Bruker AXS, 2007)'
_computing_data_reduction 'SAINT,SADABS (Bruker AXS, 2007 )'
_computing_molecular_graphics
;
ORTEP3,L.J. Farrugia, J. Appl. Cryst. (1997) 30, 565
;
_computing_structure_refinement
;
SHELXL-97, G. M. Sheldrick, Acta Cryst. (2008) A64, 112-122
;
_computing_structure_solution
;
SHELXS-97 , G. M. Sheldrick, Acta Cryst. (2008) A64, 112-122
;
_diffrn_ambient_temperature 153(2)
_diffrn_detector_area_resol_mean 80
_diffrn_measured_fraction_theta_full 0.992
_diffrn_measured_fraction_theta_max 0.992
_diffrn_measurement_device_type 'CCD area detector'
_diffrn_measurement_method 'Omega and Phi scans'
_diffrn_radiation_monochromator graphite
_diffrn_radiation_source 'rotating anode'
_diffrn_radiation_type MoK\a
_diffrn_radiation_wavelength 0.71073
_diffrn_reflns_av_R_equivalents 0.0267
_diffrn_reflns_av_sigmaI/netI 0.0424
_diffrn_reflns_limit_h_max 17
_diffrn_reflns_limit_h_min -17
_diffrn_reflns_limit_k_max 19
_diffrn_reflns_limit_k_min -19
_diffrn_reflns_limit_l_max 19
_diffrn_reflns_limit_l_min -19
_diffrn_reflns_number 25570
_diffrn_reflns_theta_full 29.50
_diffrn_reflns_theta_max 29.50
_diffrn_reflns_theta_min 1.48
_exptl_absorpt_coefficient_mu 9.781
_exptl_absorpt_correction_T_max 0.6405
_exptl_absorpt_correction_T_min 0.4731
_exptl_absorpt_correction_type multi-scan
_exptl_absorpt_process_details
; 
 Corrections were done with the SADABS program, utilizing the none merged
 raw data obtained from the integration process. Integration and final cell
 refinement were done with SAINT.

 SADABS reports ratio of Tmin/Tmax = 0.360549  

;
_exptl_crystal_colour colourless
_exptl_crystal_density_diffrn 2.001
_exptl_crystal_density_method 'not measured'
_exptl_crystal_description 'transparent prism'
_exptl_crystal_F_000 1292
_exptl_crystal_size_max 0.09
_exptl_crystal_size_mid 0.05
_exptl_crystal_size_min 0.05
_refine_diff_density_max 2.284
_refine_diff_density_min -0.948
_refine_diff_density_rms 0.202
_refine_ls_extinction_method none
_refine_ls_goodness_of_fit_ref 1.029
_refine_ls_hydrogen_treatment noref
_refine_ls_matrix_type full
_refine_ls_number_parameters 493
_refine_ls_number_reflns 12468
_refine_ls_number_restraints 0
_refine_ls_restrained_S_all 1.029
_refine_ls_R_factor_all 0.0432
_refine_ls_R_factor_gt 0.0310
_refine_ls_shift/su_max 0.004
_refine_ls_shift/su_mean 0.000
_refine_ls_structure_factor_coef Fsqd
_refine_ls_weighting_details 'calc w=1/[\s^2^(Fo^2^)+(0.0437P)^2^+0.0000P] where P=(Fo^2^+2Fc^2^)/3'
_refine_ls_weighting_scheme calc
_refine_ls_wR_factor_gt 0.0752
_refine_ls_wR_factor_ref 0.0801
_reflns_number_gt 10164
_reflns_number_total 12468
_reflns_threshold_expression >2sigma(I)
_cod_data_source_file om101102j_si_008.cif
_cod_data_source_block sad
_cod_original_sg_symbol_H-M P-1
_cod_database_code 4063419

loop_
_symmetry_equiv_pos_as_xyz
'x, y, z'
'-x, -y, -z'

loop_
_atom_site_label
_atom_site_type_symbol
_atom_site_fract_x
_atom_site_fract_y
_atom_site_fract_z
_atom_site_U_iso_or_equiv
_atom_site_adp_type
_atom_site_occupancy
_atom_site_symmetry_multiplicity
_atom_site_calc_flag
_atom_site_refinement_flags
_atom_site_disorder_assembly
_atom_site_disorder_group
Pt1 Pt 0.232458(13) 1.075897(12) 0.295817(11) 0.01613(4) Uani 1 1 d . . .
Br1 Br 0.08344(4) 1.00577(3) 0.36283(4) 0.02522(10) Uani 1 1 d . . .
Br2 Br 0.09476(4) 1.26560(3) 0.26526(4) 0.02640(10) Uani 1 1 d . . .
C1 C 0.3525(4) 0.9304(3) 0.3218(3) 0.0185(8) Uani 1 1 d . . .
C2 C 0.4666(4) 0.7621(4) 0.3202(4) 0.0266(10) Uani 1 1 d . . .
H2 H 0.4937 0.6965 0.3039 0.032 Uiso 1 1 calc R . .
C3 C 0.5203(4) 0.7868(4) 0.3815(3) 0.0258(10) Uani 1 1 d . . .
H3 H 0.5923 0.7416 0.4178 0.031 Uiso 1 1 calc R . .
C4 C 0.2783(4) 0.8568(4) 0.2146(3) 0.0239(9) Uani 1 1 d . . .
H4A H 0.3171 0.8421 0.1555 0.029 Uiso 1 1 calc R . .
H4B H 0.2171 0.9305 0.1953 0.029 Uiso 1 1 calc R . .
C5 C 0.2230(4) 0.7782(4) 0.2560(3) 0.0247(9) Uani 1 1 d . . .
H5A H 0.1945 0.7854 0.3201 0.030 Uiso 1 1 calc R . .
H5B H 0.2820 0.7042 0.2657 0.030 Uiso 1 1 calc R . .
C6 C 0.1227(5) 0.7975(4) 0.1888(4) 0.0349(12) Uani 1 1 d . . .
H6A H 0.1520 0.7864 0.1258 0.042 Uiso 1 1 calc R . .
H6B H 0.0659 0.8727 0.1761 0.042 Uiso 1 1 calc R . .
C7 C 0.0625(6) 0.7222(5) 0.2328(4) 0.0461(14) Uani 1 1 d . . .
H7A H 0.1167 0.6480 0.2402 0.069 Uiso 1 1 calc R . .
H7B H -0.0049 0.7400 0.1898 0.069 Uiso 1 1 calc R . .
H7C H 0.0368 0.7305 0.2966 0.069 Uiso 1 1 calc R . .
C8 C 0.4737(4) 0.9479(3) 0.4413(3) 0.0184(8) Uani 1 1 d . . .
C9 C 0.5005(4) 0.8991(3) 0.5395(3) 0.0198(8) Uani 1 1 d . . .
H9 H 0.5010 0.8296 0.5672 0.024 Uiso 1 1 calc R . .
C10 C 0.4733(3) 1.0498(3) 0.4010(3) 0.0185(8) Uani 1 1 d . . .
C11 C 0.3573(4) 1.1212(3) 0.2450(3) 0.0201(8) Uani 1 1 d . . .
C12 C 0.5273(4) 1.1396(4) 0.2423(3) 0.0254(10) Uani 1 1 d . . .
H12 H 0.5989 1.1368 0.2634 0.030 Uiso 1 1 calc R . .
C13 C 0.4780(4) 1.1816(4) 0.1512(4) 0.0275(10) Uani 1 1 d . . .
H13 H 0.5090 1.2133 0.0953 0.033 Uiso 1 1 calc R . .
C14 C 0.2957(4) 1.2021(4) 0.0682(3) 0.0254(9) Uani 1 1 d . . .
H14A H 0.2754 1.2788 0.0337 0.030 Uiso 1 1 calc R . .
H14B H 0.2232 1.1932 0.0888 0.030 Uiso 1 1 calc R . .
C15 C 0.3528(5) 1.1346(5) -0.0009(4) 0.0438(14) Uani 1 1 d . . .
H15A H 0.4230 1.1467 -0.0241 0.053 Uiso 1 1 calc R . .
H15B H 0.3773 1.0577 0.0348 0.053 Uiso 1 1 calc R . .
C16 C 0.2709(6) 1.1627(5) -0.0875(4) 0.0484(16) Uani 1 1 d . . .
H16A H 0.2365 1.2415 -0.1166 0.058 Uiso 1 1 calc R . .
H16B H 0.2070 1.1397 -0.0650 0.058 Uiso 1 1 calc R . .
C17 C 0.3315(8) 1.1097(7) -0.1645(6) 0.085(3) Uani 1 1 d . . .
H17A H 0.4003 1.1254 -0.1815 0.127 Uiso 1 1 calc R . .
H17B H 0.2784 1.1376 -0.2226 0.127 Uiso 1 1 calc R . .
H17C H 0.3550 1.0320 -0.1392 0.127 Uiso 1 1 calc R . .
N1 N 0.3640(3) 0.8501(3) 0.2851(3) 0.0204(7) Uani 1 1 d . . .
N2 N 0.4506(3) 0.8915(3) 0.3820(2) 0.0174(7) Uani 1 1 d . . .
N3 N 0.4532(3) 1.1010(3) 0.2995(3) 0.0189(7) Uani 1 1 d . . .
N4 N 0.3734(3) 1.1700(3) 0.1539(3) 0.0205(7) Uani 1 1 d . . .
Pt21 Pt 0.433276(13) 0.493073(12) 0.791009(11) 0.01624(4) Uani 1 1 d . . .
Br21 Br 0.55997(4) 0.33101(3) 0.91898(3) 0.02610(10) Uani 1 1 d . . .
Br22 Br 0.26540(4) 0.44512(4) 0.83807(4) 0.03064(11) Uani 1 1 d . . .
C21 C 0.5632(4) 0.5339(3) 0.7414(3) 0.0170(8) Uani 1 1 d . . .
C22 C 0.7040(4) 0.5974(3) 0.7166(3) 0.0236(9) Uani 1 1 d . . .
H22 H 0.7593 0.6232 0.7288 0.028 Uiso 1 1 calc R . .
C23 C 0.6779(4) 0.5878(3) 0.6302(3) 0.0212(9) Uani 1 1 d . . .
H23 H 0.7125 0.6038 0.5707 0.025 Uiso 1 1 calc R . .
C24 C 0.6462(4) 0.5495(4) 0.8876(3) 0.0233(9) Uani 1 1 d . . .
H24A H 0.5791 0.5373 0.9189 0.028 Uiso 1 1 calc R . .
H24B H 0.6445 0.6167 0.8965 0.028 Uiso 1 1 calc R . .
C25 C 0.7584(4) 0.4562(4) 0.9384(3) 0.0295(10) Uani 1 1 d . . .
H25A H 0.7514 0.4410 1.0095 0.035 Uiso 1 1 calc R . .
H25B H 0.7652 0.3918 0.9205 0.035 Uiso 1 1 calc R . .
C26 C 0.8692(4) 0.4731(4) 0.9158(4) 0.0343(11) Uani 1 1 d . . .
H26A H 0.8594 0.5427 0.9245 0.041 Uiso 1 1 calc R . .
H26B H 0.8840 0.4763 0.8469 0.041 Uiso 1 1 calc R . .
C27 C 0.9727(5) 0.3849(4) 0.9800(4) 0.0421(13) Uani 1 1 d . . .
H27A H 0.9597 0.3832 1.0482 0.063 Uiso 1 1 calc R . .
H27B H 1.0424 0.3986 0.9620 0.063 Uiso 1 1 calc R . .
H27C H 0.9830 0.3158 0.9715 0.063 Uiso 1 1 calc R . .
C28 C 0.5433(4) 0.5236(3) 0.5739(3) 0.0165(8) Uani 1 1 d . . .
C29 C 0.4245(4) 0.5688(3) 0.5488(3) 0.0171(8) Uani 1 1 d . . .
C30 C 0.3813(4) 0.5451(3) 0.4754(3) 0.0178(8) Uani 1 1 d . . .
H30 H 0.3002 0.5758 0.4588 0.021 Uiso 1 1 calc R . .
C31 C 0.3328(4) 0.6229(3) 0.6920(3) 0.0181(8) Uani 1 1 d . . .
C32 C 0.2636(4) 0.7428(3) 0.5438(3) 0.0237(9) Uani 1 1 d . . .
H32 H 0.2545 0.7747 0.4754 0.028 Uiso 1 1 calc R . .
C33 C 0.1991(4) 0.7851(4) 0.6105(3) 0.0256(9) Uani 1 1 d . . .
H33 H 0.1356 0.8530 0.5981 0.031 Uiso 1 1 calc R . .
C34 C 0.1925(4) 0.7293(4) 0.7912(3) 0.0225(9) Uani 1 1 d . . .
H34A H 0.2260 0.6616 0.8444 0.027 Uiso 1 1 calc R . .
H34B H 0.1078 0.7498 0.7846 0.027 Uiso 1 1 calc R . .
C35 C 0.2146(4) 0.8163(4) 0.8178(3) 0.0242(9) Uani 1 1 d . . .
H35A H 0.1988 0.8783 0.7591 0.029 Uiso 1 1 calc R . .
H35B H 0.2974 0.7887 0.8399 0.029 Uiso 1 1 calc R . .
C36 C 0.1397(4) 0.8540(4) 0.8976(4) 0.0296(10) Uani 1 1 d . . .
H36A H 0.0569 0.8836 0.8748 0.036 Uiso 1 1 calc R . .
H36B H 0.1539 0.7917 0.9556 0.036 Uiso 1 1 calc R . .
C37 C 0.1643(5) 0.9389(4) 0.9260(4) 0.0412(13) Uani 1 1 d . . .
H37A H 0.2452 0.9090 0.9517 0.062 Uiso 1 1 calc R . .
H37B H 0.1127 0.9619 0.9759 0.062 Uiso 1 1 calc R . .
H37C H 0.1509 1.0007 0.8687 0.062 Uiso 1 1 calc R . .
N21 N 0.6344(3) 0.5623(3) 0.7837(2) 0.0185(7) Uani 1 1 d . . .
N22 N 0.5905(3) 0.5499(3) 0.6460(2) 0.0165(7) Uani 1 1 d . . .
N23 N 0.3459(3) 0.6435(3) 0.5940(2) 0.0181(7) Uani 1 1 d . . .
N24 N 0.2423(3) 0.7114(3) 0.7010(3) 0.0203(7) Uani 1 1 d . . .
C41 C 0.8383(5) 0.7880(5) 0.4594(4) 0.0449(14) Uani 1 1 d . . .
C42 C 0.9111(6) 0.8438(6) 0.4585(5) 0.0572(18) Uani 1 1 d . . .
H42A H 0.9922 0.7957 0.4572 0.086 Uiso 1 1 calc R . .
H42B H 0.9016 0.8678 0.5171 0.086 Uiso 1 1 calc R . .
H42C H 0.8894 0.9061 0.4007 0.086 Uiso 1 1 calc R . .
N41 N 0.7812(5) 0.7418(5) 0.4593(5) 0.0669(17) Uani 1 1 d . . .
C51 C 0.0839(5) 0.5359(5) 0.5722(5) 0.0496(16) Uani 1 1 d . . .
C52 C 0.0430(6) 0.4801(5) 0.6566(5) 0.0533(16) Uani 1 1 d . . .
H52A H 0.0592 0.4978 0.7139 0.080 Uiso 1 1 calc R . .
H52B H 0.0828 0.4026 0.6665 0.080 Uiso 1 1 calc R . .
H52C H -0.0407 0.5019 0.6466 0.080 Uiso 1 1 calc R . .
N51 N 0.1156(5) 0.5814(5) 0.5046(5) 0.0692(18) Uani 1 1 d . . .

loop_
_atom_site_aniso_label
_atom_site_aniso_U_11
_atom_site_aniso_U_22
_atom_site_aniso_U_33
_atom_site_aniso_U_23
_atom_site_aniso_U_13
_atom_site_aniso_U_12
Pt1 0.01480(8) 0.01635(8) 0.01674(8) -0.00324(6) -0.00103(6) -0.00655(6)
Br1 0.0190(2) 0.0216(2) 0.0365(3) -0.00811(18) 0.00612(18) -0.01012(17)
Br2 0.0204(2) 0.01804(19) 0.0378(3) -0.00519(18) -0.00295(19) -0.00608(17)
C1 0.020(2) 0.0187(19) 0.0173(19) -0.0023(16) 0.0023(16) -0.0107(17)
C2 0.024(2) 0.020(2) 0.034(3) -0.0116(19) 0.004(2) -0.0049(18)
C3 0.020(2) 0.023(2) 0.030(2) -0.0092(19) -0.0004(19) -0.0022(18)
C4 0.028(2) 0.026(2) 0.017(2) -0.0067(17) -0.0076(18) -0.0084(19)
C5 0.028(2) 0.025(2) 0.020(2) -0.0051(18) -0.0077(18) -0.0093(19)
C6 0.040(3) 0.035(3) 0.033(3) -0.008(2) -0.008(2) -0.019(2)
C7 0.051(4) 0.063(4) 0.041(3) -0.020(3) 0.002(3) -0.035(3)
C8 0.0150(19) 0.024(2) 0.018(2) -0.0057(16) 0.0004(15) -0.0099(17)
C9 0.018(2) 0.0183(19) 0.022(2) -0.0021(16) -0.0004(16) -0.0079(16)
C10 0.0130(18) 0.0202(19) 0.019(2) -0.0022(16) -0.0010(15) -0.0050(16)
C11 0.024(2) 0.020(2) 0.017(2) -0.0053(16) 0.0026(17) -0.0099(17)
C12 0.018(2) 0.027(2) 0.029(2) -0.0021(19) 0.0042(18) -0.0109(18)
C13 0.027(2) 0.029(2) 0.027(2) -0.0030(19) 0.0078(19) -0.015(2)
C14 0.032(2) 0.025(2) 0.016(2) -0.0005(17) -0.0039(18) -0.011(2)
C15 0.046(3) 0.050(3) 0.037(3) -0.014(3) 0.003(3) -0.019(3)
C16 0.081(5) 0.041(3) 0.030(3) -0.010(2) -0.002(3) -0.031(3)
C17 0.123(8) 0.125(7) 0.052(5) -0.052(5) 0.029(5) -0.082(7)
N1 0.0213(18) 0.0191(17) 0.0201(18) -0.0066(14) -0.0009(14) -0.0065(15)
N2 0.0155(16) 0.0160(16) 0.0180(17) -0.0020(13) -0.0026(13) -0.0051(13)
N3 0.0169(17) 0.0206(17) 0.0183(17) -0.0001(14) -0.0011(14) -0.0101(14)
N4 0.0221(18) 0.0213(17) 0.0168(17) -0.0036(14) 0.0019(14) -0.0087(15)
Pt21 0.01897(8) 0.01697(8) 0.01256(8) -0.00399(6) 0.00265(6) -0.00733(6)
Br21 0.0289(2) 0.0208(2) 0.0204(2) 0.00017(16) 0.00243(18) -0.00599(18)
Br22 0.0293(2) 0.0336(2) 0.0333(3) -0.0069(2) 0.0075(2) -0.0195(2)
C21 0.020(2) 0.0141(17) 0.0123(18) -0.0034(15) -0.0006(15) -0.0019(15)
C22 0.024(2) 0.024(2) 0.024(2) -0.0039(18) -0.0001(18) -0.0138(19)
C23 0.020(2) 0.024(2) 0.019(2) -0.0008(17) 0.0013(17) -0.0116(18)
C24 0.030(2) 0.026(2) 0.016(2) -0.0069(17) 0.0006(18) -0.0123(19)
C25 0.035(3) 0.033(2) 0.021(2) -0.0033(19) -0.007(2) -0.016(2)
C26 0.036(3) 0.032(3) 0.034(3) -0.005(2) -0.007(2) -0.014(2)
C27 0.033(3) 0.048(3) 0.039(3) -0.003(3) -0.012(2) -0.016(3)
C28 0.019(2) 0.0175(18) 0.0113(18) -0.0030(15) -0.0018(15) -0.0063(16)
C29 0.019(2) 0.0179(18) 0.0125(18) -0.0020(15) 0.0018(15) -0.0077(16)
C30 0.0150(19) 0.022(2) 0.0136(18) -0.0027(16) 0.0007(15) -0.0069(16)
C31 0.018(2) 0.024(2) 0.0175(19) -0.0104(16) 0.0020(16) -0.0099(17)
C32 0.021(2) 0.023(2) 0.019(2) -0.0047(17) -0.0014(17) -0.0008(18)
C33 0.020(2) 0.027(2) 0.020(2) -0.0041(18) -0.0016(17) -0.0009(18)
C34 0.021(2) 0.027(2) 0.022(2) -0.0109(18) 0.0068(17) -0.0099(18)
C35 0.026(2) 0.031(2) 0.020(2) -0.0085(18) 0.0042(18) -0.015(2)
C36 0.036(3) 0.026(2) 0.032(3) -0.016(2) 0.010(2) -0.013(2)
C37 0.056(4) 0.033(3) 0.037(3) -0.017(2) 0.002(3) -0.015(3)
N21 0.0231(18) 0.0191(16) 0.0160(17) -0.0066(14) 0.0004(14) -0.0099(15)
N22 0.0166(16) 0.0197(16) 0.0117(16) -0.0031(13) -0.0015(13) -0.0063(14)
N23 0.0185(17) 0.0183(16) 0.0142(16) -0.0038(13) -0.0005(13) -0.0043(14)
N24 0.0202(18) 0.0219(17) 0.0145(17) -0.0051(14) 0.0022(14) -0.0044(15)
C41 0.039(3) 0.059(4) 0.040(3) -0.012(3) 0.003(3) -0.024(3)
C42 0.080(5) 0.070(4) 0.054(4) -0.032(4) 0.025(4) -0.057(4)
N41 0.051(3) 0.090(5) 0.069(4) -0.011(3) -0.001(3) -0.045(3)
C51 0.025(3) 0.066(4) 0.067(4) -0.031(4) 0.009(3) -0.020(3)
C52 0.056(4) 0.067(4) 0.057(4) -0.028(3) 0.014(3) -0.039(4)
N51 0.037(3) 0.095(5) 0.076(4) -0.023(4) 0.016(3) -0.030(3)

loop_
_atom_type_symbol
_atom_type_description
_atom_type_scat_dispersion_real
_atom_type_scat_dispersion_imag
_atom_type_scat_source
C C 0.0033 0.0016 'International Tables Vol C Tables 4.2.6.8 and 6.1.1.4'
H H 0.0000 0.0000 'International Tables Vol C Tables 4.2.6.8 and 6.1.1.4'
N N 0.0061 0.0033 'International Tables Vol C Tables 4.2.6.8 and 6.1.1.4'
Br Br -0.2901 2.4595 'International Tables Vol C Tables 4.2.6.8 and 6.1.1.4'
Pt Pt -1.7033 8.3905 'International Tables Vol C Tables 4.2.6.8 and 6.1.1.4'

loop_
_geom_angle_atom_site_label_1
_geom_angle_atom_site_label_2
_geom_angle_atom_site_label_3
_geom_angle
_geom_angle_site_symmetry_1
_geom_angle_site_symmetry_3
_geom_angle_publ_flag
C1 Pt1 C11 84.87(17) . . ?
C1 Pt1 Br2 174.67(12) . . ?
C11 Pt1 Br2 90.52(12) . . ?
C1 Pt1 Br1 91.33(12) . . ?
C11 Pt1 Br1 176.20(12) . . ?
Br2 Pt1 Br1 93.279(16) . . ?
N1 C1 N2 104.7(3) . . ?
N1 C1 Pt1 131.0(3) . . ?
N2 C1 Pt1 124.3(3) . . ?
C3 C2 N1 107.0(4) . . ?
C2 C3 N2 107.0(4) . . ?
N1 C4 C5 112.1(3) . . ?
C4 C5 C6 111.3(4) . . ?
C5 C6 C7 111.5(4) . . ?
C9 C8 C10 119.3(4) . . ?
C9 C8 N2 119.3(4) . . ?
C10 C8 N2 121.4(4) . . ?
C8 C9 C10 121.0(4) . 2_676 ?
C9 C10 C8 119.7(4) 2_676 . ?
C9 C10 N3 118.6(4) 2_676 . ?
C8 C10 N3 121.6(4) . . ?
N4 C11 N3 105.4(4) . . ?
N4 C11 Pt1 130.5(3) . . ?
N3 C11 Pt1 124.0(3) . . ?
C13 C12 N3 106.6(4) . . ?
C12 C13 N4 107.3(4) . . ?
N4 C14 C15 110.9(4) . . ?
C16 C15 C14 111.6(5) . . ?
C15 C16 C17 112.3(6) . . ?
C1 N1 C2 111.4(4) . . ?
C1 N1 C4 123.8(4) . . ?
C2 N1 C4 124.7(4) . . ?
C1 N2 C3 109.8(3) . . ?
C1 N2 C8 124.6(3) . . ?
C3 N2 C8 125.4(4) . . ?
C11 N3 C12 110.4(3) . . ?
C11 N3 C10 124.9(3) . . ?
C12 N3 C10 124.7(4) . . ?
C11 N4 C13 110.3(4) . . ?
C11 N4 C14 125.5(4) . . ?
C13 N4 C14 124.2(4) . . ?
C31 Pt21 C21 86.50(16) . . ?
C31 Pt21 Br22 90.08(12) . . ?
C21 Pt21 Br22 175.01(12) . . ?
C31 Pt21 Br21 178.74(12) . . ?
C21 Pt21 Br21 93.43(11) . . ?
Br22 Pt21 Br21 90.067(17) . . ?
N21 C21 N22 104.7(3) . . ?
N21 C21 Pt21 131.6(3) . . ?
N22 C21 Pt21 123.4(3) . . ?
C23 C22 N21 107.0(4) . . ?
C22 C23 N22 106.3(4) . . ?
N21 C24 C25 113.0(4) . . ?
C26 C25 C24 116.1(4) . . ?
C25 C26 C27 112.5(4) . . ?
C29 C28 C30 119.6(4) . 2_666 ?
C29 C28 N22 121.4(4) . . ?
C30 C28 N22 118.8(4) 2_666 . ?
C30 C29 C28 120.2(4) . . ?
C30 C29 N23 118.7(4) . . ?
C28 C29 N23 121.1(4) . . ?
C29 C30 C28 120.1(4) . 2_666 ?
N24 C31 N23 104.4(4) . . ?
N24 C31 Pt21 130.8(3) . . ?
N23 C31 Pt21 124.7(3) . . ?
C33 C32 N23 106.7(4) . . ?
C32 C33 N24 107.3(4) . . ?
N24 C34 C35 112.6(4) . . ?
C34 C35 C36 112.7(4) . . ?
C37 C36 C35 112.6(4) . . ?
C21 N21 C22 111.2(3) . . ?
C21 N21 C24 125.4(4) . . ?
C22 N21 C24 123.2(4) . . ?
C21 N22 C23 110.8(3) . . ?
C21 N22 C28 125.3(3) . . ?
C23 N22 C28 123.7(3) . . ?
C31 N23 C32 110.8(3) . . ?
C31 N23 C29 124.7(3) . . ?
C32 N23 C29 124.1(3) . . ?
C31 N24 C33 110.8(4) . . ?
C31 N24 C34 126.3(4) . . ?
C33 N24 C34 122.9(4) . . ?
N41 C41 C42 178.7(7) . . ?
N51 C51 C52 179.3(8) . . ?

loop_
_geom_bond_atom_site_label_1
_geom_bond_atom_site_label_2
_geom_bond_distance
_geom_bond_site_symmetry_2
_geom_bond_publ_flag
Pt1 C1 1.956(4) . ?
Pt1 C11 1.960(4) . ?
Pt1 Br2 2.4777(5) . ?
Pt1 Br1 2.4887(5) . ?
C1 N1 1.342(5) . ?
C1 N2 1.370(5) . ?
C2 C3 1.335(6) . ?
C2 N1 1.382(6) . ?
C3 N2 1.395(5) . ?
C4 N1 1.476(5) . ?
C4 C5 1.509(6) . ?
C5 C6 1.519(6) . ?
C6 C7 1.525(7) . ?
C8 C9 1.377(6) . ?
C8 C10 1.395(6) . ?
C8 N2 1.433(5) . ?
C9 C10 1.392(6) 2_676 ?
C10 C9 1.392(6) 2_676 ?
C10 N3 1.417(5) . ?
C11 N4 1.343(5) . ?
C11 N3 1.360(5) . ?
C12 C13 1.342(7) . ?
C12 N3 1.384(5) . ?
C13 N4 1.388(6) . ?
C14 N4 1.461(6) . ?
C14 C15 1.529(7) . ?
C15 C16 1.517(8) . ?
C16 C17 1.518(9) . ?
Pt21 C31 1.965(4) . ?
Pt21 C21 1.980(4) . ?
Pt21 Br22 2.4750(5) . ?
Pt21 Br21 2.4892(5) . ?
C21 N21 1.348(5) . ?
C21 N22 1.374(5) . ?
C22 C23 1.358(6) . ?
C22 N21 1.390(5) . ?
C23 N22 1.388(5) . ?
C24 N21 1.461(5) . ?
C24 C25 1.533(6) . ?
C25 C26 1.512(7) . ?
C26 C27 1.512(7) . ?
C28 C29 1.393(6) . ?
C28 C30 1.393(6) 2_666 ?
C28 N22 1.425(5) . ?
C29 C30 1.390(6) . ?
C29 N23 1.420(5) . ?
C30 C28 1.393(6) 2_666 ?
C31 N24 1.353(5) . ?
C31 N23 1.370(5) . ?
C32 C33 1.342(6) . ?
C32 N23 1.385(5) . ?
C33 N24 1.389(5) . ?
C34 N24 1.455(5) . ?
C34 C35 1.518(6) . ?
C35 C36 1.526(6) . ?
C36 C37 1.519(7) . ?
C41 N41 1.151(7) . ?
C41 C42 1.427(8) . ?
C51 N51 1.152(8) . ?
C51 C52 1.441(9) . ?
